data_4030539
loop_
_publ_author_name
'Das, Soumendra Nath'
'Chowdhury, Arpan'
'Tripathi, Neha'
'Jana, Prithwish K.'
'Mandal, Sukhendu B.'

_publ_section_title
;
 Exploitation of in Situ Generated Sugar-Based Olefin Keto-Nitrones:
 Synthesis of Carbocycles, Heterocycles, and Nucleoside Derivatives.
;
_journal_issue 2
_journal_name_full 'The Journal of organic chemistry'
_journal_page_first 1136
_journal_paper_doi 10.1021/jo502672x
_journal_volume 80
_journal_year 2014
_chemical_absolute_configuration rm
_chemical_formula_moiety 'C20 H32 N2 O8'
_chemical_formula_sum 'C20 H32 N2 O8'
_chemical_formula_weight 428.47
_chemical_name_common azepane
_chemical_name_systematic
;
(3aR,4aR,8S,9aR,9bR)-tert-butyl 9a-acetamido-8-acetoxy-2,2-dimethylhexahydro-3aH-[1,3]dioxolo
[4',5':4,5]furo[2,3-c]azepine-6(9bH)-carboxylate
;
_space_group_crystal_system orthorhombic
_space_group_IT_number 19
_space_group_name_Hall 'P 2ac 2ab'
_space_group_name_H-M_alt 'P 21 21 21'
_symmetry_space_group_name_Hall 'P 2ac 2ab'
_symmetry_space_group_name_H-M 'P 21 21 21'
_atom_sites_solution_hydrogens geom
_atom_sites_solution_primary direct
_audit_creation_date 2014-06-11
_audit_creation_method
;
Olex2 1.2
(compiled 2014.03.20 svn.r2914 for OlexSys, GUI svn.r4816)
;
_cell_angle_alpha 90
_cell_angle_beta 90
_cell_angle_gamma 90
_cell_formula_units_Z 4
_cell_length_a 9.2798(11)
_cell_length_b 11.1028(15)
_cell_length_c 22.049(3)
_cell_measurement_reflns_used 8697
_cell_measurement_temperature 296(2)
_cell_measurement_theta_max 26.82
_cell_measurement_theta_min 2.38
_cell_volume 2271.7(5)
_computing_cell_refinement 'Bruker SMART'
_computing_data_collection 'Bruker SMART'
_computing_data_reduction 'Bruker SAINT'
_computing_molecular_graphics 'Olex2 (Dolomanov et al., 2009)'
_computing_publication_material 'Olex2 (Dolomanov et al., 2009)'
_computing_structure_refinement 'ShelXL (Sheldrick, 2008)'
_computing_structure_solution 'ShelXS (Sheldrick, 2008)'
_diffrn_ambient_temperature 296.15
_diffrn_measured_fraction_theta_full 0.963
_diffrn_measured_fraction_theta_max 0.991
_diffrn_measurement_device_type 'CCD area detector'
_diffrn_measurement_method 'phi and omega scans'
_diffrn_radiation_monochromator graphite
_diffrn_radiation_type MoK\a
_diffrn_radiation_wavelength 0.71073
_diffrn_reflns_av_R_equivalents 0.0698
_diffrn_reflns_av_unetI/netI 0.0572
_diffrn_reflns_Laue_measured_fraction_full 0.963
_diffrn_reflns_Laue_measured_fraction_max 0.991
_diffrn_reflns_limit_h_max 11
_diffrn_reflns_limit_h_min -11
_diffrn_reflns_limit_k_max 13
_diffrn_reflns_limit_k_min -13
_diffrn_reflns_limit_l_max 26
_diffrn_reflns_limit_l_min -25
_diffrn_reflns_number 20914
_diffrn_reflns_point_group_measured_fraction_full 0.956
_diffrn_reflns_point_group_measured_fraction_max 0.986
_diffrn_reflns_theta_full 25.242
_diffrn_reflns_theta_max 24.993
_diffrn_reflns_theta_min 2.381
_exptl_absorpt_coefficient_mu 0.097
_exptl_absorpt_correction_T_max 0.7454
_exptl_absorpt_correction_T_min 0.5590
_exptl_absorpt_correction_type multi-scan
_exptl_absorpt_process_details
;
SADABS-2012/1 (Bruker,2012) was used for absorption correction.
wR2(int) was 0.1442 before and 0.0714 after correction.
The Ratio of minimum to maximum transmission is 0.7499.
The \l/2 correction factor is 0.0015.
;
_exptl_crystal_density_diffrn 1.253
_exptl_crystal_F_000 920
_exptl_crystal_size_max 0.28
_exptl_crystal_size_mid 0.25
_exptl_crystal_size_min 0.20
_refine_diff_density_max 0.137
_refine_diff_density_min -0.158
_refine_diff_density_rms 0.041
_refine_ls_abs_structure_details
;
 Flack x determined using 1109 quotients [(I+)-(I-)]/[(I+)+(I-)]
 (Parsons, Flack and Wagner, Acta Cryst. B69 (2013) 249-259).
;
_refine_ls_abs_structure_Flack -0.5(8)
_refine_ls_extinction_method none
_refine_ls_goodness_of_fit_ref 1.031
_refine_ls_hydrogen_treatment constr
_refine_ls_matrix_type full
_refine_ls_number_parameters 278
_refine_ls_number_reflns 3944
_refine_ls_number_restraints 0
_refine_ls_restrained_S_all 1.031
_refine_ls_R_factor_all 0.0637
_refine_ls_R_factor_gt 0.0473
_refine_ls_shift/su_max 0.001
_refine_ls_shift/su_mean 0.000
_refine_ls_structure_factor_coef Fsqd
_refine_ls_weighting_details 'w=1/[\s^2^(Fo^2^)+(0.0606P)^2^] where P=(Fo^2^+2Fc^2^)/3'
_refine_ls_weighting_scheme calc
_refine_ls_wR_factor_gt 0.1033
_refine_ls_wR_factor_ref 0.1115
_reflns_Friedel_coverage 0.734
_reflns_Friedel_fraction_full 0.947
_reflns_Friedel_fraction_max 0.979
_reflns_number_gt 3094
_reflns_number_total 3944
_reflns_threshold_expression 'I > 2\s(I)'
_cod_data_source_file jo502672x_si_008.cif
_cod_data_source_block sd_n_nf2_020211_0m
_cod_database_code 4030539
_shelxl_version_number 2014-3
_shelx_space_group_comment
;
The symmetry employed for this shelxl refinement is uniquely defined
by the following loop, which should always be used as a source of
symmetry information in preference to the above space-group names.
They are only intended as comments.
;
_olex2_refinement_description
;
1. Fixed Uiso
 At 1.2 times of:
  All C(H) groups, All C(H,H) groups, All N(H) groups
 At 1.5 times of:
  All C(H,H,H) groups
2.a Ternary CH refined with riding coordinates:
 C1(H1), C2(H2), C4(H4), C7(H7)
2.b Secondary CH2 refined with riding coordinates:
 C5(H5A,H5B), C6(H6A,H6B), C8(H8A,H8B)
2.c Aromatic/amide H refined with riding coordinates:
 N4(H4A)
2.d Idealised Me refined as rotating group:
 C11(H11A,H11B,H11C), C12(H12A,H12B,H12C), C13(H13A,H13B,H13C), C15(H15A,H15B,
 H15C), C17(H17A,H17B,H17C), C18(H18A,H18B,H18C), C19(H19A,H19B,H19C)
;

loop_
_space_group_symop_operation_xyz
'x, y, z'
'-x+1/2, -y, z+1/2'
'-x, y+1/2, -z+1/2'
'x+1/2, -y+1/2, -z'

loop_
_atom_site_label
_atom_site_type_symbol
_atom_site_fract_x
_atom_site_fract_y
_atom_site_fract_z
_atom_site_U_iso_or_equiv
_atom_site_adp_type
_atom_site_occupancy
_atom_site_site_symmetry_order
_atom_site_calc_flag
_atom_site_refinement_flags_posn
C1 C 1.0065(3) 1.0067(3) 1.03861(14) 0.0525(8) Uani 1 1 d .
H1 H 1.0736 1.0469 1.0109 0.063 Uiso 1 1 calc R
C2 C 0.8689(3) 1.0788(3) 1.04607(14) 0.0454(7) Uani 1 1 d .
H2 H 0.8769 1.1603 1.0293 0.054 Uiso 1 1 calc R
C3 C 0.7531(3) 1.0028(3) 1.01369(13) 0.0398(7) Uani 1 1 d .
C4 C 0.8154(3) 0.8768(3) 1.02776(14) 0.0445(7) Uani 1 1 d .
H4 H 0.8027 0.8613 1.0712 0.053 Uiso 1 1 calc R
C5 C 0.7643(4) 0.7677(3) 0.99351(16) 0.0545(8) Uani 1 1 d .
H5A H 0.8284 0.7010 1.0025 0.065 Uiso 1 1 calc R
H5B H 0.6691 0.7462 1.0081 0.065 Uiso 1 1 calc R
C6 C 0.6300(4) 0.8439(3) 0.90596(17) 0.0593(9) Uani 1 1 d .
H6A H 0.5487 0.8242 0.9318 0.071 Uiso 1 1 calc R
H6B H 0.6087 0.8140 0.8656 0.071 Uiso 1 1 calc R
C7 C 0.6461(4) 0.9806(3) 0.90322(14) 0.0501(8) Uani 1 1 d .
H7 H 0.6732 1.0026 0.8617 0.060 Uiso 1 1 calc R
C8 C 0.7553(3) 1.0356(3) 0.94598(14) 0.0473(7) Uani 1 1 d .
H8A H 0.7454 1.1224 0.9431 0.057 Uiso 1 1 calc R
H8B H 0.8502 1.0156 0.9306 0.057 Uiso 1 1 calc R
C9 C 0.8674(4) 0.7480(3) 0.89349(16) 0.0528(9) Uani 1 1 d .
C10 C 0.9457(5) 0.7442(3) 0.78820(17) 0.0686(11) Uani 1 1 d .
C11 C 0.8758(6) 0.7979(5) 0.73263(19) 0.0980(16) Uani 1 1 d .
H11A H 0.7813 0.7642 0.7276 0.147 Uiso 1 1 calc GR
H11B H 0.9333 0.7800 0.6976 0.147 Uiso 1 1 calc GR
H11C H 0.8684 0.8836 0.7374 0.147 Uiso 1 1 calc GR
C12 C 0.9547(8) 0.6099(4) 0.7844(2) 0.117(2) Uani 1 1 d .
H12A H 1.0144 0.5802 0.8166 0.175 Uiso 1 1 calc GR
H12B H 0.9955 0.5872 0.7461 0.175 Uiso 1 1 calc GR
H12C H 0.8598 0.5761 0.7880 0.175 Uiso 1 1 calc GR
C13 C 1.0909(6) 0.8014(6) 0.7988(3) 0.1162(19) Uani 1 1 d .
H13A H 1.0795 0.8868 0.8034 0.174 Uiso 1 1 calc GR
H13B H 1.1526 0.7852 0.7648 0.174 Uiso 1 1 calc GR
H13C H 1.1332 0.7685 0.8349 0.174 Uiso 1 1 calc GR
C14 C 0.4037(4) 1.0237(3) 0.87368(16) 0.0605(9) Uani 1 1 d .
C15 C 0.2668(5) 1.0778(5) 0.8941(2) 0.0864(13) Uani 1 1 d .
H15A H 0.2035 1.0875 0.8600 0.130 Uiso 1 1 calc GR
H15B H 0.2855 1.1551 0.9120 0.130 Uiso 1 1 calc GR
H15C H 0.2223 1.0262 0.9236 0.130 Uiso 1 1 calc GR
C16 C 0.5424(3) 1.1219(3) 1.04427(14) 0.0468(7) Uani 1 1 d .
C17 C 0.3955(4) 1.1174(3) 1.07174(17) 0.0655(10) Uani 1 1 d .
H17A H 0.3972 1.1563 1.1106 0.098 Uiso 1 1 calc GR
H17B H 0.3664 1.0350 1.0766 0.098 Uiso 1 1 calc GR
H17C H 0.3285 1.1582 1.0457 0.098 Uiso 1 1 calc GR
C18 C 1.0464(5) 1.1662(5) 1.1615(2) 0.0992(16) Uani 1 1 d .
H18A H 1.1354 1.1466 1.1814 0.149 Uiso 1 1 calc GR
H18B H 0.9840 1.2073 1.1894 0.149 Uiso 1 1 calc GR
H18C H 1.0656 1.2174 1.1273 0.149 Uiso 1 1 calc GR
C19 C 0.9436(6) 0.9650(5) 1.1900(2) 0.1017(17) Uani 1 1 d .
H19A H 0.8997 0.8941 1.1733 0.153 Uiso 1 1 calc GR
H19B H 0.8792 1.0011 1.2188 0.153 Uiso 1 1 calc GR
H19C H 1.0319 0.9433 1.2100 0.153 Uiso 1 1 calc GR
C20 C 0.9750(4) 1.0529(3) 1.14018(16) 0.0628(10) Uani 1 1 d .
O1 O 0.8436(2) 1.0791(2) 1.10964(9) 0.0545(6) Uani 1 1 d .
O2 O 1.0653(3) 0.9963(3) 1.09697(11) 0.0715(7) Uani 1 1 d .
O3 O 0.9662(2) 0.8926(2) 1.01633(10) 0.0540(6) Uani 1 1 d .
O4 O 0.9720(3) 0.6933(2) 0.91194(11) 0.0633(7) Uani 1 1 d .
O5 O 0.8468(3) 0.7804(2) 0.83595(11) 0.0667(7) Uani 1 1 d .
O6 O 0.5060(2) 1.0332(2) 0.91594(9) 0.0552(6) Uani 1 1 d .
O7 O 0.4242(3) 0.9779(3) 0.82599(12) 0.0956(10) Uani 1 1 d .
O8 O 0.5950(3) 1.2165(2) 1.02634(11) 0.0629(7) Uani 1 1 d .
N3 N 0.7576(3) 0.7828(2) 0.92885(13) 0.0533(7) Uani 1 1 d .
N4 N 0.6107(3) 1.0163(2) 1.04022(11) 0.0427(6) Uani 1 1 d .
H4A H 0.5683 0.9532 1.0540 0.051 Uiso 1 1 calc R

loop_
_atom_site_aniso_label
_atom_site_aniso_U_11
_atom_site_aniso_U_22
_atom_site_aniso_U_33
_atom_site_aniso_U_23
_atom_site_aniso_U_13
_atom_site_aniso_U_12
C1 0.0370(17) 0.057(2) 0.0640(19) -0.0009(16) 0.0008(15) -0.0027(16)
C2 0.0338(15) 0.0428(16) 0.0596(19) 0.0027(14) 0.0018(15) -0.0026(14)
C3 0.0310(15) 0.0364(16) 0.0521(16) 0.0017(13) 0.0027(13) -0.0027(13)
C4 0.0322(15) 0.0411(17) 0.0603(19) 0.0030(14) 0.0036(14) 0.0006(14)
C5 0.049(2) 0.0380(17) 0.076(2) 0.0004(15) 0.0035(18) 0.0010(16)
C6 0.0409(18) 0.0530(19) 0.084(2) -0.0077(18) -0.0125(17) 0.0070(16)
C7 0.0460(18) 0.0520(18) 0.0522(17) 0.0019(15) 0.0002(14) 0.0071(16)
C8 0.0415(16) 0.0423(16) 0.0581(17) 0.0051(14) 0.0028(15) -0.0046(14)
C9 0.054(2) 0.0365(17) 0.067(2) -0.0071(15) -0.0134(19) 0.0101(16)
C10 0.078(3) 0.059(2) 0.069(2) 0.0001(19) 0.002(2) 0.005(2)
C11 0.111(4) 0.109(4) 0.074(3) 0.007(2) -0.018(3) 0.000(3)
C12 0.185(6) 0.066(3) 0.099(3) -0.019(2) 0.028(4) 0.022(4)
C13 0.084(4) 0.145(5) 0.119(4) 0.033(3) -0.012(3) -0.026(4)
C14 0.060(2) 0.070(2) 0.051(2) 0.0014(18) -0.0141(19) 0.010(2)
C15 0.063(3) 0.111(4) 0.085(3) -0.015(2) -0.019(2) 0.034(3)
C16 0.0405(17) 0.0420(18) 0.0579(18) 0.0005(15) -0.0052(15) 0.0025(16)
C17 0.048(2) 0.065(2) 0.083(2) 0.0024(19) 0.0080(19) 0.0085(19)
C18 0.062(3) 0.104(4) 0.132(4) -0.042(3) -0.020(3) -0.005(3)
C19 0.096(4) 0.130(4) 0.079(3) 0.020(3) -0.015(3) 0.002(3)
C20 0.051(2) 0.073(2) 0.065(2) -0.0087(18) -0.0108(18) 0.0040(19)
O1 0.0386(12) 0.0680(14) 0.0569(13) -0.0067(11) -0.0022(10) 0.0008(11)
O2 0.0467(14) 0.0920(19) 0.0757(16) -0.0154(14) -0.0129(12) 0.0162(13)
O3 0.0326(11) 0.0537(13) 0.0756(14) -0.0075(11) 0.0016(10) 0.0046(11)
O4 0.0620(15) 0.0538(14) 0.0742(15) 0.0004(11) -0.0075(13) 0.0245(13)
O5 0.0713(18) 0.0650(15) 0.0637(15) -0.0042(12) -0.0127(13) 0.0235(14)
O6 0.0493(13) 0.0608(14) 0.0556(12) -0.0028(10) -0.0107(11) 0.0170(12)
O7 0.075(2) 0.152(3) 0.0598(16) -0.0219(18) -0.0153(14) 0.021(2)
O8 0.0516(14) 0.0406(13) 0.0965(18) 0.0059(12) 0.0010(14) 0.0018(12)
N3 0.0441(16) 0.0471(15) 0.0686(18) -0.0079(13) -0.0099(15) 0.0094(13)
N4 0.0322(13) 0.0383(13) 0.0576(14) 0.0047(12) 0.0025(11) -0.0026(12)

loop_
_atom_type_symbol
_atom_type_description
_atom_type_scat_dispersion_real
_atom_type_scat_dispersion_imag
_atom_type_scat_source
C C 0.0033 0.0016 'International Tables Vol C Tables 4.2.6.8 and 6.1.1.4'
H H 0.0000 0.0000 'International Tables Vol C Tables 4.2.6.8 and 6.1.1.4'
N N 0.0061 0.0033 'International Tables Vol C Tables 4.2.6.8 and 6.1.1.4'
O O 0.0106 0.0060 'International Tables Vol C Tables 4.2.6.8 and 6.1.1.4'

loop_
_geom_angle_atom_site_label_1
_geom_angle_atom_site_label_2
_geom_angle_atom_site_label_3
_geom_angle
O2 C1 C2 105.8(2)
O2 C1 O3 110.4(3)
O3 C1 C2 106.9(2)
C1 C2 C3 104.3(2)
O1 C2 C1 104.3(2)
O1 C2 C3 110.0(2)
C2 C3 C4 98.2(2)
C8 C3 C2 108.1(2)
C8 C3 C4 113.9(2)
N4 C3 C2 113.0(2)
N4 C3 C4 110.7(2)
N4 C3 C8 112.2(2)
C5 C4 C3 120.7(3)
O3 C4 C3 102.7(2)
O3 C4 C5 108.5(3)
N3 C5 C4 114.7(3)
N3 C6 C7 113.4(3)
C8 C7 C6 116.3(3)
O6 C7 C6 107.7(3)
O6 C7 C8 108.5(2)
C7 C8 C3 120.0(3)
O4 C9 O5 124.7(3)
O4 C9 N3 123.8(3)
O5 C9 N3 111.5(3)
C12 C10 C11 111.9(4)
C12 C10 C13 112.2(5)
C13 C10 C11 110.1(4)
O5 C10 C11 102.0(3)
O5 C10 C12 110.6(4)
O5 C10 C13 109.6(4)
O6 C14 C15 111.6(3)
O7 C14 C15 125.7(3)
O7 C14 O6 122.7(3)
O8 C16 C17 121.6(3)
O8 C16 N4 122.8(3)
N4 C16 C17 115.6(3)
C18 C20 C19 113.8(4)
O1 C20 C18 110.9(3)
O1 C20 C19 108.3(4)
O2 C20 C18 108.8(3)
O2 C20 C19 108.6(4)
O2 C20 O1 106.2(3)
C2 O1 C20 108.9(2)
C1 O2 C20 110.5(3)
C1 O3 C4 107.9(2)
C9 O5 C10 121.6(3)
C14 O6 C7 118.1(2)
C5 N3 C6 115.7(3)
C9 N3 C5 120.7(3)
C9 N3 C6 123.5(3)
C16 N4 C3 123.4(3)

loop_
_geom_bond_atom_site_label_1
_geom_bond_atom_site_label_2
_geom_bond_distance
C1 C2 1.516(4)
C1 O2 1.403(4)
C1 O3 1.409(4)
C2 C3 1.543(4)
C2 O1 1.421(4)
C3 C4 1.544(4)
C3 C8 1.537(4)
C3 N4 1.453(4)
C4 C5 1.504(5)
C4 O3 1.433(4)
C5 N3 1.437(5)
C6 C7 1.526(5)
C6 N3 1.456(4)
C7 C8 1.513(5)
C7 O6 1.453(4)
C9 O4 1.215(4)
C9 O5 1.333(4)
C9 N3 1.340(4)
C10 C11 1.509(6)
C10 C12 1.496(6)
C10 C13 1.508(7)
C10 O5 1.453(5)
C14 C15 1.476(5)
C14 O6 1.334(4)
C14 O7 1.183(4)
C16 C17 1.492(5)
C16 O8 1.224(4)
C16 N4 1.335(4)
C18 C20 1.497(6)
C19 C20 1.499(6)
C20 O1 1.423(4)
C20 O2 1.416(4)

loop_
_geom_torsion_atom_site_label_1
_geom_torsion_atom_site_label_2
_geom_torsion_atom_site_label_3
_geom_torsion_atom_site_label_4
_geom_torsion
C1 C2 C3 C4 32.7(3)
C1 C2 C3 C8 -85.8(3)
C1 C2 C3 N4 149.4(2)
C1 C2 O1 C20 20.5(3)
C2 C1 O2 C20 1.4(4)
C2 C1 O3 C4 -18.0(3)
C2 C3 C4 C5 -164.6(3)
C2 C3 C4 O3 -43.8(3)
C2 C3 C8 C7 -176.1(3)
C2 C3 N4 C16 59.1(4)
C3 C2 O1 C20 131.9(3)
C3 C4 C5 N3 46.8(4)
C3 C4 O3 C1 39.9(3)
C4 C3 C8 C7 75.9(4)
C4 C3 N4 C16 168.0(3)
C4 C5 N3 C6 -81.1(4)
C4 C5 N3 C9 95.2(4)
C5 C4 O3 C1 168.8(3)
C6 C7 C8 C3 -50.1(4)
C6 C7 O6 C14 -71.8(4)
C7 C6 N3 C5 88.5(4)
C7 C6 N3 C9 -87.7(4)
C8 C3 C4 C5 -50.6(4)
C8 C3 C4 O3 70.2(3)
C8 C3 N4 C16 -63.5(4)
C8 C7 O6 C14 161.6(3)
C11 C10 O5 C9 178.3(3)
C12 C10 O5 C9 59.2(5)
C13 C10 O5 C9 -65.0(5)
C15 C14 O6 C7 178.1(3)
C17 C16 N4 C3 178.7(3)
C18 C20 O1 C2 97.9(4)
C18 C20 O2 C1 -108.3(3)
C19 C20 O1 C2 -136.6(3)
C19 C20 O2 C1 127.4(3)
O1 C2 C3 C4 -78.6(3)
O1 C2 C3 C8 162.8(2)
O1 C2 C3 N4 38.0(3)
O1 C20 O2 C1 11.1(4)
O2 C1 C2 C3 -128.7(3)
O2 C1 C2 O1 -13.3(3)
O2 C1 O3 C4 96.5(3)
O2 C20 O1 C2 -20.1(4)
O3 C1 C2 C3 -11.1(3)
O3 C1 C2 O1 104.4(3)
O3 C1 O2 C20 -113.9(3)
O3 C4 C5 N3 -71.1(4)
O4 C9 O5 C10 4.7(5)
O4 C9 N3 C5 6.6(5)
O4 C9 N3 C6 -177.4(3)
O5 C9 N3 C5 -173.7(3)
O5 C9 N3 C6 2.3(4)
O6 C7 C8 C3 71.3(3)
O7 C14 O6 C7 -2.4(5)
O8 C16 N4 C3 -0.7(5)
N3 C6 C7 C8 -24.5(4)
N3 C6 C7 O6 -146.4(3)
N3 C9 O5 C10 -175.0(3)
N4 C3 C4 C5 77.0(3)
N4 C3 C4 O3 -162.2(2)
N4 C3 C8 C7 -50.9(4)
